data_2222393
loop_
_publ_author_name
'Yotnoi, Bunlawee'
'Luachan, Sanchai'
'Prior, Timothy J.'
'Rujiwatra, Apinpus'

_publ_section_title
;
 Intercalated brucite-type layered cobalt(II) hydroxysulfate
;
_journal_coeditor_code LH2832
_journal_issue 7
_journal_name_full 'Acta Crystallographica Section E'
_journal_page_first i52
_journal_paper_doi 10.1107/S160053680902251X
_journal_volume 65
_journal_year 2009
_chemical_formula_iupac '[Co (H2 O)6]0.35 [Co2 (O H)3 (S O4)]'
_chemical_formula_moiety '0.35(Co H12 O6) -, Co2 H3 O7 S +'
_chemical_formula_sum 'Co2.35 H7.2 O9.1 S'
_chemical_formula_weight 323.41
_chemical_name_systematic
;
poly[0.35-[hexaaquacobalt(II)] [tri-\m-hydroxido-\m-sulfato-dicobalt(II)]]
;
_space_group_IT_number 164
_symmetry_cell_setting trigonal
_symmetry_space_group_name_Hall '-P 3 2"'
_symmetry_space_group_name_H-M 'P -3 m 1'
_atom_sites_solution_hydrogens difmap
_atom_sites_solution_primary direct
_atom_sites_solution_secondary difmap
_audit_creation_method SHELXL-97
_cell_angle_alpha 90.00
_cell_angle_beta 90.00
_cell_angle_gamma 120.00
_cell_formula_units_Z 2
_cell_length_a 6.3627(19)
_cell_length_b 6.3627(19)
_cell_length_c 12.180(4)
_cell_measurement_reflns_used 1764
_cell_measurement_temperature 150(2)
_cell_measurement_theta_max 29.25
_cell_measurement_theta_min 1.65
_cell_volume 427.0(2)
_computing_cell_refinement 'X-AREA (Stoe & Cie, 2008)'
_computing_data_collection 'X-AREA (Stoe & Cie, 2008)'
_computing_data_reduction 'X-RED (Stoe & Cie, 2008)'
_computing_molecular_graphics 'DIAMOND (Brandenburg & Putz, 1999)'
_computing_publication_material 'PLATON (Spek, 2009)'
_computing_structure_refinement 'SHELXL97 (Sheldrick, 2008)'
_computing_structure_solution 'SHELXS86 (Sheldrick, 2008)'
_diffrn_ambient_temperature 150(2)
_diffrn_detector_area_resol_mean 6.67
_diffrn_measured_fraction_theta_full 1.000
_diffrn_measured_fraction_theta_max 1.000
_diffrn_measurement_device_type 'Stoe IPDS2'
_diffrn_measurement_method \w
_diffrn_radiation_monochromator graphite
_diffrn_radiation_source 'fine-focus sealed tube'
_diffrn_radiation_type MoK\a
_diffrn_radiation_wavelength 0.71073
_diffrn_reflns_av_R_equivalents 0.0971
_diffrn_reflns_av_sigmaI/netI 0.0680
_diffrn_reflns_limit_h_max 8
_diffrn_reflns_limit_h_min -7
_diffrn_reflns_limit_k_max 8
_diffrn_reflns_limit_k_min -7
_diffrn_reflns_limit_l_max 16
_diffrn_reflns_limit_l_min -14
_diffrn_reflns_number 1663
_diffrn_reflns_theta_full 29.27
_diffrn_reflns_theta_max 29.27
_diffrn_reflns_theta_min 1.67
_exptl_absorpt_coefficient_mu 4.804
_exptl_absorpt_correction_T_max 0.862
_exptl_absorpt_correction_T_min 0.415
_exptl_absorpt_correction_type multi-scan
_exptl_absorpt_process_details '(X-RED; Stoe & Cie, 2008)'
_exptl_crystal_colour 'pale pink'
_exptl_crystal_density_diffrn 2.515
_exptl_crystal_density_method 'not measured'
_exptl_crystal_description plate
_exptl_crystal_F_000 318.9
_exptl_crystal_size_max 0.21
_exptl_crystal_size_mid 0.13
_exptl_crystal_size_min 0.03
_refine_diff_density_max 1.044
_refine_diff_density_min -1.046
_refine_ls_extinction_method none
_refine_ls_goodness_of_fit_ref 0.902
_refine_ls_hydrogen_treatment refxyz
_refine_ls_matrix_type full
_refine_ls_number_parameters 40
_refine_ls_number_reflns 497
_refine_ls_number_restraints 3
_refine_ls_restrained_S_all 0.899
_refine_ls_R_factor_all 0.0666
_refine_ls_R_factor_gt 0.0481
_refine_ls_shift/su_max 0.000
_refine_ls_shift/su_mean 0.000
_refine_ls_structure_factor_coef Fsqd
_refine_ls_weighting_details 'calc w=1/[\s^2^(Fo^2^)+(0.0839P)^2^] where P=(Fo^2^+2Fc^2^)/3'
_refine_ls_weighting_scheme calc
_refine_ls_wR_factor_gt 0.1242
_refine_ls_wR_factor_ref 0.1318
_reflns_number_gt 325
_reflns_number_total 497
_reflns_threshold_expression I>2\s(I)
_cod_data_source_file lh2832.cif
_cod_data_source_block I
_cod_original_formula_sum 'Co2.35 H7.20 O9.10 S'
_cod_database_code 2222393
_cod_database_fobs_code 2222393

loop_
_symmetry_equiv_pos_as_xyz
'x, y, z'
'-y, x-y, z'
'y, x, -z'
'-x+y, -x, z'
'-x, -x+y, -z'
'x-y, -y, -z'
'-x, -y, -z'
'y, -x+y, -z'
'-y, -x, z'
'x-y, x, -z'
'x, x-y, z'
'-x+y, y, z'

loop_
_atom_site_type_symbol
_atom_site_label
_atom_site_fract_x
_atom_site_fract_y
_atom_site_fract_z
_atom_site_U_iso_or_equiv
_atom_site_adp_type
_atom_site_calc_flag
_atom_site_refinement_flags
_atom_site_occupancy
_atom_site_disorder_assembly
_atom_site_disorder_group
Co Co2 0.5000 0.0000 0.5000 0.0170(3) Uani d S 1 . .
Co Co1 0.0000 0.0000 0.5000 0.0163(5) Uani d S 1 . .
S S1 0.6667 0.3333 0.2679(2) 0.0214(6) Uani d S 1 . .
O O1 0.1717(3) -0.1717(3) 0.4215(3) 0.0164(9) Uani d SD 1 . .
O O2 0.6667 0.3333 0.3913(6) 0.0188(15) Uani d S 1 . .
O O3 0.5403(5) 0.0807(9) 0.2298(4) 0.0292(11) Uani d S 1 . .
Co Co3 0.0000 0.0000 0.0000 0.0250(11) Uani d SP 0.700(11) . .
O O4 0.1574(8) 0.3148(16) 0.0920(7) 0.039(2) Uani d SPD 0.700(11) . .
H H1 0.188(9) -0.188(9) 0.355(3) 0.059 Uiso d SD 1 . .
H H4 0.073(9) 0.353(18) 0.128(5) 0.059 Uiso d PD 0.700(11) . .

loop_
_atom_site_aniso_label
_atom_site_aniso_U_11
_atom_site_aniso_U_22
_atom_site_aniso_U_33
_atom_site_aniso_U_12
_atom_site_aniso_U_13
_atom_site_aniso_U_23
Co2 0.0146(5) 0.0156(6) 0.0211(6) 0.0078(3) 0.0001(2) 0.0002(4)
Co1 0.0144(6) 0.0144(6) 0.0202(9) 0.0072(3) 0.000 0.000
S1 0.0220(9) 0.0220(9) 0.0203(12) 0.0110(4) 0.000 0.000
O1 0.0177(16) 0.0177(16) 0.0167(18) 0.0111(17) -0.0002(8) 0.0002(8)
O2 0.017(2) 0.017(2) 0.023(4) 0.0083(11) 0.000 0.000
O3 0.034(2) 0.023(2) 0.027(2) 0.0116(12) -0.0034(10) -0.0069(19)
Co3 0.0256(13) 0.0256(13) 0.0238(17) 0.0128(7) 0.000 0.000
O4 0.034(3) 0.043(5) 0.044(4) 0.022(2) -0.0080(18) -0.016(4)

loop_
_atom_type_symbol
_atom_type_description
_atom_type_scat_dispersion_real
_atom_type_scat_dispersion_imag
_atom_type_scat_source
Co Co 0.3494 0.9721 'International Tables Vol C Tables 4.2.6.8 and 6.1.1.4'
O O 0.0106 0.0060 'International Tables Vol C Tables 4.2.6.8 and 6.1.1.4'
S S 0.1246 0.1234 'International Tables Vol C Tables 4.2.6.8 and 6.1.1.4'
H H 0.0000 0.0000 'International Tables Vol C Tables 4.2.6.8 and 6.1.1.4'

loop_
_geom_angle_atom_site_label_1
_geom_angle_atom_site_label_2
_geom_angle_atom_site_label_3
_geom_angle_site_symmetry_1
_geom_angle_site_symmetry_3
_geom_angle
_geom_angle_publ_flag
O1 Co2 O1 . 7_656 180.0000(10) ?
O1 Co2 O1 . 4_655 97.8(2) ?
O1 Co2 O1 7_656 4_655 82.2(2) ?
O1 Co2 O1 . 10_556 82.2(2) ?
O1 Co2 O1 7_656 10_556 97.8(2) ?
O1 Co2 O1 4_655 10_556 180.0(2) ?
O1 Co2 O2 . . 95.83(13) ?
O1 Co2 O2 7_656 . 84.17(13) ?
O1 Co2 O2 4_655 . 95.83(13) ?
O1 Co2 O2 10_556 . 84.17(13) ?
O1 Co2 O2 . 7_656 84.17(13) ?
O1 Co2 O2 7_656 7_656 95.83(13) ?
O1 Co2 O2 4_655 7_656 84.17(13) ?
O1 Co2 O2 10_556 7_656 95.83(13) ?
O2 Co2 O2 . 7_656 180.0 ?
O1 Co1 O1 4 10_556 180.0(2) ?
O1 Co1 O1 4 8_556 78.77(13) ?
O1 Co1 O1 10_556 8_556 101.23(13) ?
O1 Co1 O1 4 2 101.23(13) ?
O1 Co1 O1 10_556 2 78.77(13) ?
O1 Co1 O1 8_556 2 180.00(15) ?
O1 Co1 O1 4 . 101.23(13) ?
O1 Co1 O1 10_556 . 78.77(13) ?
O1 Co1 O1 8_556 . 78.77(13) ?
O1 Co1 O1 2 . 101.23(13) ?
O1 Co1 O1 4 7_556 78.77(13) ?
O1 Co1 O1 10_556 7_556 101.23(13) ?
O1 Co1 O1 8_556 7_556 101.23(13) ?
O1 Co1 O1 2 7_556 78.77(13) ?
O1 Co1 O1 . 7_556 180.0(2) ?
O3 S1 O3 . 2_655 110.49(19) ?
O3 S1 O3 . 4_665 110.49(19) ?
O3 S1 O3 2_655 4_665 110.49(19) ?
O3 S1 O2 . . 108.4(2) ?
O3 S1 O2 2_655 . 108.4(2) ?
O3 S1 O2 4_665 . 108.4(2) ?
Co2 O1 Co2 . 2_545 102.00(17) ?
Co2 O1 Co1 . . 99.51(14) ?
Co2 O1 Co1 2_545 . 99.51(14) ?
Co2 O1 H1 . . 112(4) ?
Co2 O1 H1 2_545 . 112(4) ?
Co1 O1 H1 . . 129(7) ?
S1 O2 Co2 . 2_655 125.79(14) ?
S1 O2 Co2 . . 125.79(14) ?
Co2 O2 Co2 2_655 . 89.3(2) ?
S1 O2 Co2 . 4_665 125.79(14) ?
Co2 O2 Co2 2_655 4_665 89.3(2) ?
Co2 O2 Co2 . 4_665 89.3(2) ?
O4 Co3 O4 7 . 180.0(4) ?
O4 Co3 O4 7 4 86.7(4) ?
O4 Co3 O4 . 4 93.3(4) ?
O4 Co3 O4 7 2 86.7(4) ?
O4 Co3 O4 . 2 93.3(4) ?
O4 Co3 O4 4 2 93.3(4) ?
O4 Co3 O4 7 8 93.3(4) ?
O4 Co3 O4 . 8 86.7(4) ?
O4 Co3 O4 4 8 86.7(4) ?
O4 Co3 O4 2 8 180.0(4) ?
O4 Co3 O4 7 10 93.3(4) ?
O4 Co3 O4 . 10 86.7(4) ?
O4 Co3 O4 4 10 180.0(4) ?
O4 Co3 O4 2 10 86.7(4) ?
O4 Co3 O4 8 10 93.3(4) ?
Co3 O4 H4 . . 120(5) ?

loop_
_geom_bond_atom_site_label_1
_geom_bond_atom_site_label_2
_geom_bond_site_symmetry_2
_geom_bond_distance
_geom_bond_publ_flag
Co2 O1 . 2.047(3) ?
Co2 O1 7_656 2.047(3) ?
Co2 O1 4_655 2.047(3) ?
Co2 O1 10_556 2.047(3) ?
Co2 O2 . 2.264(4) ?
Co2 O2 7_656 2.264(4) ?
Co1 O1 4 2.121(4) ?
Co1 O1 10_556 2.121(4) ?
Co1 O1 8_556 2.121(4) ?
Co1 O1 2 2.121(4) ?
Co1 O1 . 2.121(4) ?
Co1 O1 7_556 2.121(4) ?
S1 O3 . 1.467(5) ?
S1 O3 2_655 1.467(5) ?
S1 O3 4_665 1.467(5) ?
S1 O2 . 1.502(7) ?
O1 Co2 2_545 2.047(3) ?
O1 H1 . 0.83(3) ?
O2 Co2 2_655 2.264(4) ?
O2 Co2 4_665 2.264(4) ?
Co3 O4 7 2.065(8) ?
Co3 O4 . 2.065(8) ?
Co3 O4 4 2.065(8) ?
Co3 O4 2 2.065(8) ?
Co3 O4 8 2.065(8) ?
Co3 O4 10 2.065(8) ?
O4 H4 . 0.82(3) ?

loop_
_geom_hbond_atom_site_label_D
_geom_hbond_atom_site_label_H
_geom_hbond_atom_site_label_A
_geom_hbond_site_symmetry_A
_geom_hbond_distance_DH
_geom_hbond_distance_HA
_geom_hbond_distance_DA
_geom_hbond_angle_DHA
_geom_hbond_publ_flag
O1 H1 O3 2_545 0.83(3) 2.54(5) 3.125(6) 129(4) ?
O1 H1 O3 . 0.83(3) 2.54(5) 3.125(6) 129(4) ?
O4 H4 O3 2 0.82(3) 1.90(9) 2.7120(10) 170(7) ?
